data_4307308
loop_
_publ_author_name
'Mikhail Shatruk'
'Kristen E. Chambers'
'Andrey V. Prosvirin'
'Kim R. Dunbar'

_publ_contact_author_address
; 
Department of Chemistry
Texas A&M University
PO Box 30012 
College Station 
Texas 77842-3012 
USA
;
_publ_contact_author_email dunbar@mail.chem.tamu.edu
_publ_contact_author_fax (979)8457177
_publ_contact_author_name 'Dunbar, Kim R.'
_publ_contact_author_phone (979)8625235
_publ_section_title
;
Systematic Investigation of Trigonal-Bipyramidal Cyanide-Bridged Clusters
of the First-Row Transition Metals
;
_journal_name_full 'Inorganic Chemistry'
_journal_page_first 5155
_journal_page_last 5165
_journal_paper_doi 10.1021/ic061856t
_journal_volume 46
_journal_year 2007
_chemical_formula_sum 'C108 H96 Co2 Mn3 N24'
_chemical_formula_weight 2012.77
_chemical_name_systematic
; 
 ? 
;
_space_group_IT_number 14
_symmetry_cell_setting monoclinic
_symmetry_space_group_name_Hall '-P 2ybc'
_symmetry_space_group_name_H-M 'P 1 21/c 1'
_atom_sites_solution_hydrogens geom
_atom_sites_solution_primary direct
_atom_sites_solution_secondary difmap
_audit_creation_method SHELXL-97
_cell_angle_alpha 90.00
_cell_angle_beta 98.153(2)
_cell_angle_gamma 90.00
_cell_formula_units_Z 4
_cell_length_a 19.4485(18)
_cell_length_b 25.589(2)
_cell_length_c 25.047(2)
_cell_measurement_reflns_used 439
_cell_measurement_temperature 150(2)
_cell_volume 12339.1(18)
_computing_cell_refinement 'SMART V5.625 (Bruker, 2000)'
_computing_data_collection 'SMART V5.625 (Bruker, 2000)'
_computing_data_reduction 'SAINT V6.32 (Bruker, 2001)'
_computing_molecular_graphics 'X-Seed (Barbour, 2001)'
_computing_publication_material 'SHELXL-97 (Sheldrick, 1997)'
_computing_structure_refinement 'SHELXL-97 (Sheldrick, 1997)'
_computing_structure_solution 'SHELXS-97 (Sheldrick, 1997)'
_diffrn_ambient_temperature 150(2)
_diffrn_measured_fraction_theta_full 0.930
_diffrn_measured_fraction_theta_max 0.930
_diffrn_measurement_device_type 'Bruker APEX CCD area-detector'
_diffrn_measurement_method 'profile data from \w scans'
_diffrn_radiation_monochromator graphite
_diffrn_radiation_source 'fine-focus sealed tube'
_diffrn_radiation_type MoK\a
_diffrn_radiation_wavelength 0.71073
_diffrn_reflns_av_R_equivalents 0.0550
_diffrn_reflns_av_sigmaI/netI 0.0729
_diffrn_reflns_limit_h_max 25
_diffrn_reflns_limit_h_min -25
_diffrn_reflns_limit_k_max 33
_diffrn_reflns_limit_k_min -32
_diffrn_reflns_limit_l_max 31
_diffrn_reflns_limit_l_min -33
_diffrn_reflns_number 106600
_diffrn_reflns_theta_full 28.46
_diffrn_reflns_theta_max 28.46
_diffrn_reflns_theta_min 1.14
_exptl_absorpt_coefficient_mu 0.611
_exptl_absorpt_correction_T_max 0.9085
_exptl_absorpt_correction_T_min 0.5275
_exptl_absorpt_correction_type multi-scan
_exptl_absorpt_process_details 'SADABS v2.03 (Bruker, 2003)'
_exptl_crystal_colour light-yellow
_exptl_crystal_density_diffrn 1.084
_exptl_crystal_density_method 'not measured'
_exptl_crystal_description needle
_exptl_crystal_F_000 4164
_exptl_crystal_size_max 1.20
_exptl_crystal_size_mid 0.16
_exptl_crystal_size_min 0.16
_platon_squeeze_details
;
;
_refine_diff_density_max 0.696
_refine_diff_density_min -0.273
_refine_diff_density_rms 0.075
_refine_ls_extinction_method none
_refine_ls_goodness_of_fit_ref 1.054
_refine_ls_hydrogen_treatment constr
_refine_ls_matrix_type full
_refine_ls_number_parameters 1258
_refine_ls_number_reflns 28986
_refine_ls_number_restraints 0
_refine_ls_restrained_S_all 1.054
_refine_ls_R_factor_all 0.0962
_refine_ls_R_factor_gt 0.0543
_refine_ls_shift/su_max 0.007
_refine_ls_shift/su_mean 0.000
_refine_ls_structure_factor_coef Fsqd
_refine_ls_weighting_details 'calc w=1/[\s^2^(Fo^2^)+(0.0500P)^2^+0.0000P] where P=(Fo^2^+2Fc^2^)/3'
_refine_ls_weighting_scheme calc
_refine_ls_wR_factor_gt 0.1167
_refine_ls_wR_factor_ref 0.1241
_reflns_number_gt 16171
_reflns_number_total 28986
_reflns_threshold_expression >2sigma(I)
_cod_data_source_file ic061856tsi20061216_075253.cif
_cod_data_source_block c:\structures\mike\ms095\p21_c
_cod_original_cell_volume 12339(2)
_cod_database_code 4307308

loop_
_symmetry_equiv_pos_as_xyz
'x, y, z'
'-x, y+1/2, -z+1/2'
'-x, -y, -z'
'x, -y-1/2, z-1/2'

loop_
_atom_site_label
_atom_site_type_symbol
_atom_site_fract_x
_atom_site_fract_y
_atom_site_fract_z
_atom_site_U_iso_or_equiv
_atom_site_adp_type
_atom_site_occupancy
_atom_site_symmetry_multiplicity
_atom_site_calc_flag
_atom_site_refinement_flags
_atom_site_disorder_assembly
_atom_site_disorder_group
Co1 Co 0.358369(19) 0.479901(14) 0.741191(14) 0.04121(10) Uani 1 1 d . . .
Co2 Co 0.175937(18) 0.649655(13) 0.863391(14) 0.03784(10) Uani 1 1 d . . .
Mn1 Mn 0.43945(2) 0.623753(15) 0.880966(15) 0.03556(10) Uani 1 1 d . . .
Mn3 Mn 0.14268(2) 0.453954(14) 0.835033(16) 0.03918(11) Uani 1 1 d . . .
Mn2 Mn 0.20166(2) 0.629195(15) 0.664001(16) 0.04052(11) Uani 1 1 d . . .
N13 N 0.43306(11) 0.60078(8) 0.96832(8) 0.0374(5) Uani 1 1 d . . .
C8 C 0.39744(15) 0.42003(11) 0.77833(11) 0.0449(7) Uani 1 1 d . . .
N15 N 0.48933(10) 0.70314(8) 0.90711(8) 0.0351(5) Uani 1 1 d . . .
C5 C 0.16944(13) 0.64089(9) 0.78766(13) 0.0397(6) Uani 1 1 d . . .
N16 N 0.47383(11) 0.66207(8) 0.80743(8) 0.0378(5) Uani 1 1 d . . .
N14 N 0.54436(11) 0.58977(8) 0.91609(9) 0.0400(5) Uani 1 1 d . . .
C4 C 0.27361(15) 0.64864(9) 0.86890(10) 0.0386(6) Uani 1 1 d . . .
N17 N 0.27273(11) 0.69891(8) 0.68324(9) 0.0431(5) Uani 1 1 d . . .
N24 N 0.20006(12) 0.40079(8) 0.89774(9) 0.0427(5) Uani 1 1 d . . .
C6 C 0.17207(13) 0.57587(10) 0.86942(10) 0.0385(6) Uani 1 1 d . . .
N21 N 0.05405(11) 0.47910(8) 0.77279(9) 0.0414(5) Uani 1 1 d . . .
N1 N 0.41020(12) 0.55379(8) 0.83358(9) 0.0420(5) Uani 1 1 d . . .
N4 N 0.33302(12) 0.64949(8) 0.87297(9) 0.0428(5) Uani 1 1 d . . .
C15 C 0.37906(14) 0.60632(10) 0.99506(10) 0.0387(6) Uani 1 1 d . . .
H15 H 0.3384 0.6223 0.9766 0.046 Uiso 1 1 calc R . .
N6 N 0.16690(12) 0.53138(9) 0.86922(9) 0.0460(6) Uani 1 1 d . . .
C2 C 0.31411(14) 0.53857(11) 0.70514(11) 0.0407(6) Uani 1 1 d . . .
C21 C 0.61207(14) 0.54932(9) 0.99418(11) 0.0400(6) Uani 1 1 d . . .
C29 C 0.51541(13) 0.73069(10) 0.86864(10) 0.0355(6) Uani 1 1 d . . .
N23 N 0.07225(12) 0.44038(8) 0.89885(9) 0.0434(6) Uani 1 1 d . . .
N22 N 0.09015(13) 0.37984(8) 0.79703(10) 0.0483(6) Uani 1 1 d . . .
C1 C 0.39038(14) 0.52453(10) 0.80015(11) 0.0394(6) Uani 1 1 d . . .
C18 C 0.49471(14) 0.56189(9) 1.04969(10) 0.0393(6) Uani 1 1 d . . .
C13 C 0.49098(14) 0.57864(9) 0.99576(10) 0.0364(6) Uani 1 1 d . . .
C14 C 0.55084(13) 0.57262(9) 0.96780(10) 0.0371(6) Uani 1 1 d . . .
C31 C 0.49522(13) 0.72391(10) 0.95557(10) 0.0401(6) Uani 1 1 d . . .
H31 H 0.4777 0.7043 0.9829 0.048 Uiso 1 1 calc R . .
C34 C 0.54811(14) 0.77957(10) 0.87917(11) 0.0428(7) Uani 1 1 d . . .
C46 C 0.28582(13) 0.69406(10) 0.58979(11) 0.0405(6) Uani 1 1 d . . .
N8 N 0.41819(14) 0.38322(9) 0.80209(10) 0.0574(7) Uani 1 1 d . . .
C11 C 0.18438(14) 0.65861(11) 0.93869(13) 0.0464(7) Uani 1 1 d . . .
C33 C 0.55226(14) 0.80086(11) 0.93143(11) 0.0438(7) Uani 1 1 d . . .
C45 C 0.30291(13) 0.71849(10) 0.64155(11) 0.0405(6) Uani 1 1 d . . .
N5 N 0.16761(12) 0.63542(9) 0.74221(10) 0.0451(6) Uani 1 1 d . . .
C32 C 0.52527(14) 0.77275(10) 0.97027(10) 0.0414(6) Uani 1 1 d . . .
C3 C 0.27594(15) 0.46548(9) 0.76981(11) 0.0413(6) Uani 1 1 d . . .
C16 C 0.37752(15) 0.59028(10) 1.04874(11) 0.0421(7) Uani 1 1 d . . .
C17 C 0.43578(15) 0.56780(10) 1.07635(10) 0.0415(7) Uani 1 1 d . . .
C93 C 0.10010(15) 0.41139(10) 0.94174(12) 0.0461(7) Uani 1 1 d . . .
C12 C 0.07757(16) 0.65174(11) 0.85733(12) 0.0492(7) Uani 1 1 d . . .
C40 C 0.46361(14) 0.64275(10) 0.75791(10) 0.0428(7) Uani 1 1 d . . .
H40 H 0.4397 0.6104 0.7524 0.051 Uiso 1 1 calc R . .
C50 C 0.34859(14) 0.76137(11) 0.64881(12) 0.0472(7) Uani 1 1 d . . .
N20 N 0.12622(12) 0.56627(9) 0.63095(9) 0.0481(6) Uani 1 1 d . . .
N3 N 0.22654(13) 0.45597(8) 0.78784(10) 0.0493(6) Uani 1 1 d . . .
C10 C 0.18039(14) 0.72337(11) 0.85516(11) 0.0462(7) Uani 1 1 d . . .
C103 C 0.29833(16) 0.34709(11) 0.93491(13) 0.0560(8) Uani 1 1 d . . .
N2 N 0.28366(12) 0.57296(9) 0.68422(9) 0.0459(6) Uani 1 1 d . . .
C94 C 0.16834(15) 0.38858(10) 0.94035(12) 0.0447(7) Uani 1 1 d . . .
N18 N 0.24268(12) 0.65232(9) 0.58627(9) 0.0453(6) Uani 1 1 d . . .
C30 C 0.50734(13) 0.70850(10) 0.81526(10) 0.0371(6) Uani 1 1 d . . .
C38 C 0.52124(15) 0.71367(11) 0.72072(10) 0.0460(7) Uani 1 1 d . . .
C37 C 0.53241(14) 0.73568(10) 0.77289(10) 0.0433(7) Uani 1 1 d . . .
C104 C 0.26313(15) 0.38026(10) 0.89600(12) 0.0489(7) Uani 1 1 d . . .
H104 H 0.2856 0.3890 0.8659 0.059 Uiso 1 1 calc R . .
C24 C 0.59986(15) 0.58459(11) 0.89095(12) 0.0481(7) Uani 1 1 d . . .
H24 H 0.5961 0.5971 0.8549 0.058 Uiso 1 1 calc R . .
C7 C 0.44224(18) 0.49322(12) 0.71287(13) 0.0623(9) Uani 1 1 d . . .
C26 C 0.43843(16) 0.54922(11) 1.13348(11) 0.0530(8) Uani 1 1 d . . .
H26A H 0.4703 0.5714 1.1574 0.079 Uiso 1 1 calc R . .
H26B H 0.4549 0.5130 1.1362 0.079 Uiso 1 1 calc R . .
H26C H 0.3919 0.5511 1.1440 0.079 Uiso 1 1 calc R . .
N10 N 0.18480(13) 0.76754(9) 0.85047(11) 0.0614(7) Uani 1 1 d . . .
C53 C 0.31282(15) 0.71318(12) 0.54489(11) 0.0495(7) Uani 1 1 d . . .
N12 N 0.01784(14) 0.65222(12) 0.85322(12) 0.0742(8) Uani 1 1 d . . .
C79 C 0.03749(15) 0.52789(10) 0.75909(11) 0.0451(7) Uani 1 1 d . . .
H79 H 0.0685 0.5546 0.7738 0.054 Uiso 1 1 calc R . .
C20 C 0.61285(15) 0.53241(10) 1.04861(11) 0.0462(7) Uani 1 1 d . . .
H20 H 0.6534 0.5160 1.0667 0.055 Uiso 1 1 calc R . .
C9 C 0.32638(17) 0.43822(12) 0.68007(13) 0.0552(8) Uani 1 1 d . . .
C101 C 0.19961(18) 0.35680(11) 0.98256(12) 0.0558(8) Uani 1 1 d . . .
C23 C 0.66347(14) 0.56218(11) 0.91319(13) 0.0501(7) Uani 1 1 d . . .
C48 C 0.33482(15) 0.76336(11) 0.74251(12) 0.0503(7) Uani 1 1 d . . .
C77 C 0.01008(16) 0.44100(10) 0.75091(11) 0.0486(7) Uani 1 1 d . . .
C35 C 0.57432(16) 0.80489(11) 0.83537(12) 0.0555(8) Uani 1 1 d . . .
H35 H 0.5980 0.8373 0.8417 0.067 Uiso 1 1 calc R . .
C22 C 0.66953(14) 0.54353(10) 0.96547(12) 0.0456(7) Uani 1 1 d . . .
C19 C 0.55852(15) 0.53895(10) 1.07486(11) 0.0455(7) Uani 1 1 d . . .
H19 H 0.5621 0.5281 1.1114 0.055 Uiso 1 1 calc R . .
C96 C -0.03036(16) 0.45211(13) 0.94170(15) 0.0625(9) Uani 1 1 d . . .
C36 C 0.56653(16) 0.78436(12) 0.78568(12) 0.0566(8) Uani 1 1 d . . .
H36 H 0.5845 0.8030 0.7579 0.068 Uiso 1 1 calc R . .
C47 C 0.28845(15) 0.72102(11) 0.73110(12) 0.0482(7) Uani 1 1 d . . .
H47 H 0.2670 0.7075 0.7599 0.058 Uiso 1 1 calc R . .
C78 C 0.02936(17) 0.38789(10) 0.76450(12) 0.0498(7) Uani 1 1 d . . .
C98 C 0.06534(17) 0.40193(12) 0.98658(12) 0.0556(8) Uani 1 1 d . . .
C72 C 0.13564(16) 0.51542(12) 0.63738(12) 0.0552(8) Uani 1 1 d . . .
H72 H 0.1788 0.5041 0.6565 0.066 Uiso 1 1 calc R . .
C62 C 0.06421(17) 0.58227(13) 0.60445(12) 0.0569(8) Uani 1 1 d . . .
C39 C 0.48575(15) 0.66701(11) 0.71306(10) 0.0445(7) Uani 1 1 d . . .
C28 C 0.72077(16) 0.55955(14) 0.87897(14) 0.0689(9) Uani 1 1 d . . .
H28A H 0.7624 0.5766 0.8978 0.103 Uiso 1 1 calc R . .
H28B H 0.7061 0.5774 0.8446 0.103 Uiso 1 1 calc R . .
H28C H 0.7313 0.5229 0.8721 0.103 Uiso 1 1 calc R . .
C51 C 0.37578(15) 0.77940(12) 0.60151(13) 0.0541(8) Uani 1 1 d . . .
H51 H 0.4073 0.8079 0.6048 0.065 Uiso 1 1 calc R . .
C25 C 0.31120(15) 0.59821(12) 1.07313(12) 0.0534(8) Uani 1 1 d . . .
H25A H 0.2951 0.5645 1.0852 0.080 Uiso 1 1 calc R . .
H25B H 0.2754 0.6133 1.0460 0.080 Uiso 1 1 calc R . .
H25C H 0.3202 0.6220 1.1040 0.080 Uiso 1 1 calc R . .
C49 C 0.36360(15) 0.78413(11) 0.70057(13) 0.0520(8) Uani 1 1 d . . .
C100 C 0.1633(2) 0.34878(13) 1.02674(14) 0.0679(9) Uani 1 1 d . . .
H100 H 0.1840 0.3274 1.0557 0.081 Uiso 1 1 calc R . .
C81 C -0.06826(17) 0.50500(12) 0.70333(13) 0.0629(9) Uani 1 1 d . . .
N19 N 0.10374(14) 0.66923(10) 0.62288(11) 0.0606(7) Uani 1 1 d . . .
C86 C 0.0056(2) 0.29472(12) 0.75928(15) 0.0828(12) Uani 1 1 d . . .
C41 C 0.52670(16) 0.79231(12) 1.02705(11) 0.0575(8) Uani 1 1 d . . .
H41A H 0.5750 0.7971 1.0437 0.086 Uiso 1 1 calc R . .
H41B H 0.5040 0.7668 1.0479 0.086 Uiso 1 1 calc R . .
H41C H 0.5021 0.8258 1.0265 0.086 Uiso 1 1 calc R . .
C97 C -0.00087(18) 0.42389(12) 0.98609(14) 0.0606(9) Uani 1 1 d . . .
N11 N 0.18936(14) 0.66511(11) 0.98480(12) 0.0679(8) Uani 1 1 d . . .
C95 C 0.00890(15) 0.45992(11) 0.89911(13) 0.0540(8) Uani 1 1 d . . .
H95 H -0.0109 0.4802 0.8690 0.065 Uiso 1 1 calc R . .
C102 C 0.26679(18) 0.33543(11) 0.97893(13) 0.0572(8) Uani 1 1 d . . .
C88 C 0.10845(18) 0.33095(10) 0.81043(13) 0.0621(9) Uani 1 1 d . . .
H88 H 0.1507 0.3254 0.8338 0.075 Uiso 1 1 calc R . .
C56 C 0.22646(16) 0.63055(12) 0.53866(12) 0.0576(8) Uani 1 1 d . . .
H56 H 0.1958 0.6015 0.5362 0.069 Uiso 1 1 calc R . .
C42 C 0.58518(18) 0.85382(12) 0.94574(13) 0.0658(9) Uani 1 1 d . . .
H42A H 0.5557 0.8738 0.9670 0.099 Uiso 1 1 calc R . .
H42B H 0.5899 0.8730 0.9126 0.099 Uiso 1 1 calc R . .
H42C H 0.6311 0.8489 0.9669 0.099 Uiso 1 1 calc R . .
C99 C 0.1004(2) 0.37020(13) 1.02964(13) 0.0672(10) Uani 1 1 d . . .
H99 H 0.0787 0.3642 1.0608 0.081 Uiso 1 1 calc R . .
C54 C 0.29493(16) 0.68891(13) 0.49432(12) 0.0584(8) Uani 1 1 d . . .
C71 C 0.08694(18) 0.47674(13) 0.61824(13) 0.0631(9) Uani 1 1 d . . .
C44 C 0.47007(17) 0.64003(12) 0.65857(11) 0.0591(8) Uani 1 1 d . . .
H44A H 0.4400 0.6625 0.6335 0.089 Uiso 1 1 calc R . .
H44B H 0.4465 0.6068 0.6629 0.089 Uiso 1 1 calc R . .
H44C H 0.5136 0.6335 0.6442 0.089 Uiso 1 1 calc R . .
C82 C -0.05090(18) 0.45208(11) 0.71636(13) 0.0598(9) Uani 1 1 d . . .
C80 C -0.02176(16) 0.54327(11) 0.72478(12) 0.0539(8) Uani 1 1 d . . .
C69 C 0.01256(19) 0.54730(15) 0.58198(14) 0.0720(10) Uani 1 1 d . . .
C85 C -0.0141(2) 0.34618(12) 0.74426(14) 0.0712(10) Uani 1 1 d . . .
N9 N 0.30642(17) 0.41373(12) 0.64304(12) 0.0782(9) Uani 1 1 d . . .
C57 C 0.34671(18) 0.78403(13) 0.79954(12) 0.0650(9) Uani 1 1 d . . .
H57A H 0.3967 0.7878 0.8114 0.098 Uiso 1 1 calc R . .
H57B H 0.3271 0.7596 0.8234 0.098 Uiso 1 1 calc R . .
H57C H 0.3240 0.8181 0.8008 0.098 Uiso 1 1 calc R . .
C59 C 0.32450(18) 0.70810(16) 0.44551(12) 0.0793(11) Uani 1 1 d . . .
H59A H 0.3729 0.6967 0.4477 0.119 Uiso 1 1 calc R . .
H59B H 0.3224 0.7464 0.4442 0.119 Uiso 1 1 calc R . .
H59C H 0.2974 0.6937 0.4128 0.119 Uiso 1 1 calc R . .
C52 C 0.35817(15) 0.75740(12) 0.55312(13) 0.0551(8) Uani 1 1 d . . .
H52 H 0.3764 0.7716 0.5230 0.066 Uiso 1 1 calc R . .
C55 C 0.25051(17) 0.64656(14) 0.49124(12) 0.0652(9) Uani 1 1 d . . .
C27 C 0.73499(15) 0.51786(12) 0.99230(13) 0.0580(8) Uani 1 1 d . . .
H27A H 0.7720 0.5226 0.9699 0.087 Uiso 1 1 calc R . .
H27B H 0.7266 0.4804 0.9967 0.087 Uiso 1 1 calc R . .
H27C H 0.7490 0.5338 1.0278 0.087 Uiso 1 1 calc R . .
C90 C -0.1358(2) 0.51898(14) 0.66790(17) 0.0975(14) Uani 1 1 d . . .
H90A H -0.1328 0.5547 0.6544 0.146 Uiso 1 1 calc R . .
H90B H -0.1743 0.5165 0.6891 0.146 Uiso 1 1 calc R . .
H90C H -0.1437 0.4947 0.6374 0.146 Uiso 1 1 calc R . .
C61 C 0.05303(17) 0.63770(13) 0.59968(14) 0.0628(9) Uani 1 1 d . . .
C106 C -0.0402(2) 0.41646(15) 1.03363(17) 0.0956(14) Uani 1 1 d . . .
H10A H -0.0817 0.4387 1.0290 0.143 Uiso 1 1 calc R . .
H10B H -0.0103 0.4261 1.0670 0.143 Uiso 1 1 calc R . .
H10C H -0.0541 0.3798 1.0356 0.143 Uiso 1 1 calc R . .
N7 N 0.49211(17) 0.50324(13) 0.69565(14) 0.0984(11) Uani 1 1 d . . .
C108 C 0.36839(17) 0.32643(12) 0.92639(14) 0.0680(9) Uani 1 1 d . . .
H10D H 0.4020 0.3332 0.9586 0.102 Uiso 1 1 calc R . .
H10E H 0.3836 0.3439 0.8953 0.102 Uiso 1 1 calc R . .
H10F H 0.3652 0.2887 0.9197 0.102 Uiso 1 1 calc R . .
C58 C 0.41056(17) 0.83201(12) 0.71003(13) 0.0640(9) Uani 1 1 d . . .
H58A H 0.4325 0.8387 0.6778 0.096 Uiso 1 1 calc R . .
H58B H 0.4466 0.8256 0.7409 0.096 Uiso 1 1 calc R . .
H58C H 0.3828 0.8624 0.7175 0.096 Uiso 1 1 calc R . .
C43 C 0.54785(18) 0.74021(12) 0.67398(11) 0.0611(9) Uani 1 1 d . . .
H43A H 0.5914 0.7237 0.6676 0.092 Uiso 1 1 calc R . .
H43B H 0.5560 0.7773 0.6824 0.092 Uiso 1 1 calc R . .
H43C H 0.5134 0.7369 0.6416 0.092 Uiso 1 1 calc R . .
C89 C -0.03412(18) 0.60089(11) 0.71361(14) 0.0695(10) Uani 1 1 d . . .
H89A H -0.0467 0.6064 0.6747 0.104 Uiso 1 1 calc R . .
H89B H 0.0083 0.6205 0.7265 0.104 Uiso 1 1 calc R . .
H89C H -0.0720 0.6132 0.7324 0.104 Uiso 1 1 calc R . .
C105 C -0.10168(17) 0.47583(14) 0.93629(17) 0.0849(12) Uani 1 1 d . . .
H10G H -0.1359 0.4484 0.9399 0.127 Uiso 1 1 calc R . .
H10H H -0.1125 0.4924 0.9008 0.127 Uiso 1 1 calc R . .
H10I H -0.1032 0.5021 0.9646 0.127 Uiso 1 1 calc R . .
C70 C 0.0246(2) 0.49307(16) 0.58983(15) 0.0779(11) Uani 1 1 d . . .
C83 C -0.0937(2) 0.40881(13) 0.69606(14) 0.0795(11) Uani 1 1 d . . .
H83 H -0.1357 0.4153 0.6728 0.095 Uiso 1 1 calc R . .
C63 C 0.09362(19) 0.72061(14) 0.61859(15) 0.0779(11) Uani 1 1 d . . .
H63 H 0.1295 0.7429 0.6351 0.093 Uiso 1 1 calc R . .
C60 C 0.2265(2) 0.61784(16) 0.43938(13) 0.0895(13) Uani 1 1 d . . .
H60A H 0.2117 0.6431 0.4107 0.134 Uiso 1 1 calc R . .
H60B H 0.1874 0.5950 0.4443 0.134 Uiso 1 1 calc R . .
H60C H 0.2647 0.5967 0.4295 0.134 Uiso 1 1 calc R . .
C76 C 0.1051(2) 0.42039(12) 0.62973(16) 0.0844(11) Uani 1 1 d . . .
H76A H 0.1510 0.4181 0.6514 0.127 Uiso 1 1 calc R . .
H76B H 0.1056 0.4017 0.5956 0.127 Uiso 1 1 calc R . .
H76C H 0.0704 0.4046 0.6496 0.127 Uiso 1 1 calc R . .
C75 C -0.0291(2) 0.45182(17) 0.56693(18) 0.1087(15) Uani 1 1 d . . .
H75A H -0.0698 0.4693 0.5471 0.163 Uiso 1 1 calc R . .
H75B H -0.0433 0.4314 0.5966 0.163 Uiso 1 1 calc R . .
H75C H -0.0085 0.4285 0.5425 0.163 Uiso 1 1 calc R . .
C84 C -0.0756(2) 0.35879(13) 0.70930(15) 0.0897(13) Uani 1 1 d . . .
H84 H -0.1052 0.3313 0.6946 0.108 Uiso 1 1 calc R . .
C87 C 0.0684(2) 0.28671(12) 0.79183(15) 0.0750(10) Uani 1 1 d . . .
C107 C 0.3037(2) 0.30083(14) 1.02368(15) 0.0882(12) Uani 1 1 d . . .
H10J H 0.3116 0.2662 1.0091 0.132 Uiso 1 1 calc R . .
H10K H 0.2747 0.2975 1.0525 0.132 Uiso 1 1 calc R . .
H10L H 0.3483 0.3166 1.0382 0.132 Uiso 1 1 calc R . .
C66 C -0.0101(2) 0.65707(18) 0.57080(18) 0.0966(14) Uani 1 1 d . . .
C68 C -0.0509(2) 0.5684(2) 0.55402(19) 0.1070(16) Uani 1 1 d . . .
H68 H -0.0866 0.5452 0.5391 0.128 Uiso 1 1 calc R . .
C92 C 0.0969(2) 0.23306(12) 0.80839(18) 0.1026(15) Uani 1 1 d . . .
H92A H 0.0622 0.2134 0.8250 0.154 Uiso 1 1 calc R . .
H92B H 0.1393 0.2368 0.8344 0.154 Uiso 1 1 calc R . .
H92C H 0.1077 0.2143 0.7765 0.154 Uiso 1 1 calc R . .
C64 C 0.0334(3) 0.74396(18) 0.5913(2) 0.1065(16) Uani 1 1 d . . .
C65 C -0.0187(2) 0.7125(2) 0.5686(2) 0.1157(18) Uani 1 1 d . . .
C91 C -0.0397(3) 0.24881(14) 0.7414(2) 0.138(2) Uani 1 1 d . . .
H91A H -0.0550 0.2511 0.7024 0.207 Uiso 1 1 calc R . .
H91B H -0.0804 0.2489 0.7604 0.207 Uiso 1 1 calc R . .
H91C H -0.0134 0.2164 0.7496 0.207 Uiso 1 1 calc R . .
C67 C -0.0607(2) 0.6189(2) 0.5486(2) 0.1204(19) Uani 1 1 d . . .
H67 H -0.1032 0.6310 0.5290 0.145 Uiso 1 1 calc R . .
C73 C 0.0299(3) 0.80279(17) 0.5892(2) 0.153(2) Uani 1 1 d . . .
H73A H 0.0146 0.8140 0.5520 0.230 Uiso 1 1 calc R . .
H73B H 0.0759 0.8174 0.6017 0.230 Uiso 1 1 calc R . .
H73C H -0.0033 0.8152 0.6124 0.230 Uiso 1 1 calc R . .
C74 C -0.0877(3) 0.7365(2) 0.5406(3) 0.184(3) Uani 1 1 d . . .
H74A H -0.0901 0.7734 0.5508 0.276 Uiso 1 1 calc R . .
H74B H -0.1270 0.7176 0.5519 0.276 Uiso 1 1 calc R . .
H74C H -0.0896 0.7338 0.5014 0.276 Uiso 1 1 calc R . .

loop_
_atom_site_aniso_label
_atom_site_aniso_U_11
_atom_site_aniso_U_22
_atom_site_aniso_U_33
_atom_site_aniso_U_23
_atom_site_aniso_U_13
_atom_site_aniso_U_12
Co1 0.0480(2) 0.0367(2) 0.0422(2) 0.00295(16) 0.01763(18) 0.00972(17)
Co2 0.0405(2) 0.02936(19) 0.0458(2) 0.00106(16) 0.01374(17) 0.00044(15)
Mn1 0.0377(2) 0.0357(2) 0.0348(2) 0.00717(17) 0.01047(17) -0.00005(17)
Mn3 0.0440(2) 0.0262(2) 0.0499(3) 0.00081(18) 0.0156(2) 0.00010(17)
Mn2 0.0482(3) 0.0323(2) 0.0424(2) 0.00694(18) 0.01093(19) -0.00006(18)
N13 0.0396(13) 0.0340(12) 0.0402(13) 0.0052(10) 0.0106(11) 0.0001(10)
C8 0.0512(18) 0.0394(16) 0.0472(17) -0.0031(13) 0.0175(14) 0.0103(14)
N15 0.0358(12) 0.0375(12) 0.0334(12) 0.0044(10) 0.0099(10) 0.0012(9)
C5 0.0350(15) 0.0284(14) 0.0579(19) 0.0054(13) 0.0139(14) -0.0008(11)
N16 0.0431(13) 0.0365(12) 0.0355(13) 0.0042(10) 0.0117(10) -0.0031(10)
N14 0.0392(13) 0.0379(12) 0.0448(14) 0.0078(10) 0.0124(11) 0.0017(10)
C4 0.0527(18) 0.0283(13) 0.0361(15) 0.0024(11) 0.0107(13) 0.0034(13)
N17 0.0481(14) 0.0368(12) 0.0465(14) 0.0089(11) 0.0140(11) -0.0038(10)
N24 0.0464(14) 0.0319(12) 0.0510(15) 0.0016(10) 0.0112(12) 0.0015(10)
C6 0.0378(15) 0.0394(16) 0.0404(16) 0.0015(12) 0.0130(12) -0.0015(12)
N21 0.0538(14) 0.0256(11) 0.0457(13) -0.0001(10) 0.0093(11) -0.0047(10)
N1 0.0497(15) 0.0323(12) 0.0443(14) 0.0094(11) 0.0078(11) 0.0000(10)
N4 0.0393(14) 0.0448(13) 0.0462(14) 0.0078(11) 0.0124(11) 0.0022(11)
C15 0.0436(16) 0.0363(14) 0.0378(15) 0.0064(12) 0.0108(13) 0.0030(12)
N6 0.0503(15) 0.0333(13) 0.0575(15) -0.0030(11) 0.0179(12) -0.0050(11)
C2 0.0434(16) 0.0415(16) 0.0401(16) -0.0021(13) 0.0154(13) -0.0010(13)
C21 0.0443(16) 0.0281(13) 0.0459(17) -0.0015(12) 0.0008(13) -0.0011(12)
C29 0.0337(14) 0.0410(15) 0.0329(14) 0.0058(12) 0.0085(11) 0.0003(11)
N23 0.0456(14) 0.0352(12) 0.0526(15) -0.0025(11) 0.0178(12) -0.0033(10)
N22 0.0607(16) 0.0275(12) 0.0573(16) -0.0044(11) 0.0108(13) -0.0009(11)
C1 0.0409(16) 0.0348(15) 0.0461(17) 0.0172(13) 0.0185(13) 0.0074(12)
C18 0.0518(17) 0.0249(13) 0.0404(16) 0.0030(11) 0.0041(13) -0.0020(12)
C13 0.0456(16) 0.0246(13) 0.0395(15) 0.0028(11) 0.0074(13) -0.0021(11)
C14 0.0436(16) 0.0272(13) 0.0416(16) 0.0015(11) 0.0096(13) -0.0014(11)
C31 0.0424(16) 0.0438(16) 0.0368(15) 0.0058(12) 0.0148(13) 0.0060(12)
C34 0.0457(17) 0.0429(16) 0.0397(16) 0.0061(13) 0.0055(13) -0.0112(13)
C46 0.0382(15) 0.0389(15) 0.0444(17) 0.0121(13) 0.0064(13) 0.0023(12)
N8 0.0704(18) 0.0415(15) 0.0608(17) -0.0035(12) 0.0115(14) 0.0131(13)
C11 0.0456(17) 0.0449(17) 0.0511(19) 0.0001(14) 0.0157(15) 0.0012(13)
C33 0.0446(17) 0.0461(16) 0.0395(16) -0.0019(13) 0.0014(13) -0.0035(13)
C45 0.0404(16) 0.0371(15) 0.0451(17) 0.0098(13) 0.0103(13) 0.0035(12)
N5 0.0489(15) 0.0428(14) 0.0464(15) 0.0055(11) 0.0170(12) -0.0025(11)
C32 0.0414(16) 0.0459(16) 0.0381(15) -0.0017(13) 0.0095(13) -0.0002(13)
C3 0.0492(18) 0.0274(14) 0.0488(17) -0.0034(12) 0.0123(14) 0.0049(12)
C16 0.0518(18) 0.0325(14) 0.0448(17) 0.0021(12) 0.0163(14) -0.0026(13)
C17 0.0617(19) 0.0287(13) 0.0356(15) 0.0020(12) 0.0120(14) -0.0055(13)
C93 0.0571(19) 0.0350(15) 0.0489(18) -0.0072(13) 0.0170(15) -0.0185(14)
C12 0.0508(19) 0.0438(17) 0.0556(19) 0.0021(14) 0.0161(15) 0.0037(14)
C40 0.0541(18) 0.0375(15) 0.0388(16) 0.0048(12) 0.0128(13) -0.0068(13)
C50 0.0469(17) 0.0413(16) 0.0553(19) 0.0086(14) 0.0138(14) -0.0022(13)
N20 0.0507(15) 0.0410(14) 0.0523(15) 0.0063(11) 0.0065(12) 0.0016(11)
N3 0.0568(16) 0.0338(13) 0.0616(16) 0.0002(11) 0.0233(13) 0.0010(11)
C10 0.0460(17) 0.0361(16) 0.0567(19) -0.0011(14) 0.0080(14) 0.0038(13)
C103 0.061(2) 0.0351(16) 0.069(2) 0.0006(15) -0.0011(17) -0.0018(15)
N2 0.0519(15) 0.0418(14) 0.0447(14) 0.0075(11) 0.0088(11) 0.0068(11)
C94 0.0538(18) 0.0300(14) 0.0500(18) 0.0030(13) 0.0069(15) -0.0074(13)
N18 0.0512(15) 0.0446(14) 0.0401(14) 0.0064(11) 0.0065(11) -0.0022(11)
C30 0.0380(15) 0.0378(15) 0.0367(15) 0.0076(12) 0.0092(12) -0.0045(12)
C38 0.0544(18) 0.0512(17) 0.0347(15) 0.0069(13) 0.0141(13) -0.0106(14)
C37 0.0505(17) 0.0471(16) 0.0337(15) 0.0061(12) 0.0105(13) -0.0075(13)
C104 0.0543(19) 0.0335(15) 0.0592(19) -0.0004(13) 0.0091(15) -0.0023(13)
C24 0.0504(18) 0.0511(18) 0.0451(17) 0.0046(14) 0.0141(14) -0.0006(14)
C7 0.066(2) 0.060(2) 0.067(2) 0.0180(16) 0.0304(18) 0.0234(17)
C26 0.069(2) 0.0468(17) 0.0462(18) 0.0086(14) 0.0179(15) 0.0060(15)
N10 0.0634(18) 0.0333(14) 0.087(2) 0.0027(13) 0.0070(14) 0.0045(12)
C53 0.0449(17) 0.0572(19) 0.0449(18) 0.0166(14) 0.0011(14) -0.0001(14)
N12 0.0463(17) 0.089(2) 0.090(2) 0.0077(17) 0.0177(15) 0.0031(15)
C79 0.0507(18) 0.0302(14) 0.0550(18) 0.0022(13) 0.0095(15) -0.0061(13)
C20 0.0504(18) 0.0327(15) 0.0523(18) 0.0021(13) -0.0035(15) 0.0022(13)
C9 0.069(2) 0.0484(18) 0.051(2) -0.0015(15) 0.0186(17) 0.0205(16)
C101 0.078(2) 0.0362(16) 0.054(2) -0.0002(14) 0.0115(17) -0.0184(16)
C23 0.0397(17) 0.0483(17) 0.064(2) -0.0027(15) 0.0144(15) 0.0026(13)
C48 0.0549(19) 0.0447(17) 0.0530(19) 0.0008(14) 0.0138(15) -0.0036(14)
C77 0.066(2) 0.0359(16) 0.0438(17) -0.0005(13) 0.0087(15) -0.0035(14)
C35 0.072(2) 0.0487(18) 0.0457(18) 0.0022(14) 0.0093(16) -0.0302(15)
C22 0.0386(16) 0.0366(15) 0.061(2) -0.0030(14) 0.0037(14) 0.0013(12)
C19 0.0604(19) 0.0331(15) 0.0422(16) 0.0065(12) 0.0048(15) 0.0022(13)
C96 0.051(2) 0.057(2) 0.085(3) -0.0282(19) 0.0299(19) -0.0151(16)
C36 0.076(2) 0.0550(19) 0.0418(18) 0.0069(14) 0.0189(16) -0.0275(16)
C47 0.0559(19) 0.0439(16) 0.0481(18) -0.0020(14) 0.0181(15) -0.0086(14)
C78 0.071(2) 0.0290(14) 0.0478(18) -0.0014(12) 0.0039(16) -0.0093(14)
C98 0.071(2) 0.0457(18) 0.054(2) -0.0123(15) 0.0236(17) -0.0241(16)
C72 0.057(2) 0.0504(19) 0.058(2) -0.0016(15) 0.0097(16) -0.0026(15)
C62 0.056(2) 0.066(2) 0.0478(19) 0.0166(16) 0.0030(16) -0.0014(17)
C39 0.0545(18) 0.0468(17) 0.0332(15) 0.0029(12) 0.0097(13) -0.0017(14)
C28 0.051(2) 0.085(3) 0.076(2) 0.0058(19) 0.0233(18) 0.0065(17)
C51 0.0499(19) 0.0526(18) 0.062(2) 0.0123(16) 0.0151(16) -0.0120(14)
C25 0.060(2) 0.0557(19) 0.0484(18) 0.0066(14) 0.0208(15) -0.0003(15)
C49 0.0462(18) 0.0417(17) 0.069(2) 0.0016(15) 0.0123(16) -0.0048(13)
C100 0.092(3) 0.050(2) 0.061(2) 0.0010(16) 0.011(2) -0.0151(19)
C81 0.075(2) 0.0428(18) 0.065(2) 0.0075(16) -0.0101(18) -0.0075(16)
N19 0.0584(17) 0.0495(16) 0.0749(19) 0.0217(14) 0.0126(14) 0.0091(13)
C86 0.124(3) 0.0319(17) 0.083(3) -0.0010(17) -0.021(2) -0.0217(19)
C41 0.068(2) 0.063(2) 0.0427(18) -0.0111(15) 0.0140(15) -0.0043(16)
C97 0.069(2) 0.0524(19) 0.067(2) -0.0182(17) 0.0331(19) -0.0278(17)
N11 0.0676(19) 0.078(2) 0.0595(19) -0.0044(15) 0.0132(15) 0.0017(15)
C95 0.0498(19) 0.0428(17) 0.073(2) -0.0095(15) 0.0196(16) -0.0057(14)
C102 0.073(2) 0.0335(16) 0.061(2) 0.0024(14) -0.0047(18) -0.0007(15)
C88 0.082(2) 0.0260(15) 0.077(2) -0.0036(15) 0.0071(18) -0.0033(15)
C56 0.064(2) 0.065(2) 0.0425(18) 0.0071(16) 0.0037(15) -0.0189(16)
C42 0.081(2) 0.059(2) 0.059(2) -0.0091(16) 0.0136(18) -0.0292(18)
C99 0.107(3) 0.056(2) 0.0430(19) -0.0035(16) 0.028(2) -0.033(2)
C54 0.054(2) 0.080(2) 0.0404(18) 0.0139(16) 0.0029(15) -0.0080(17)
C71 0.066(2) 0.059(2) 0.065(2) -0.0082(17) 0.0114(18) -0.0117(18)
C44 0.084(2) 0.0535(19) 0.0423(17) 0.0017(14) 0.0175(16) -0.0115(16)
C82 0.079(2) 0.0379(17) 0.058(2) 0.0012(14) -0.0073(17) -0.0154(16)
C80 0.064(2) 0.0328(15) 0.063(2) 0.0063(14) 0.0022(16) -0.0050(14)
C69 0.068(2) 0.076(3) 0.067(2) 0.0109(19) -0.0070(19) -0.011(2)
C85 0.100(3) 0.0362(17) 0.068(2) 0.0023(16) -0.021(2) -0.0145(17)
N9 0.105(2) 0.070(2) 0.0592(19) -0.0182(16) 0.0119(17) 0.0270(17)
C57 0.075(2) 0.062(2) 0.060(2) -0.0151(17) 0.0171(18) -0.0202(17)
C59 0.076(2) 0.120(3) 0.0424(19) 0.0160(19) 0.0090(17) -0.030(2)
C52 0.0499(19) 0.064(2) 0.054(2) 0.0238(16) 0.0152(15) -0.0066(15)
C55 0.070(2) 0.083(2) 0.0417(18) 0.0046(17) 0.0033(16) -0.0212(19)
C27 0.0470(18) 0.0533(19) 0.071(2) -0.0107(16) -0.0004(16) 0.0066(15)
C90 0.091(3) 0.057(2) 0.129(4) 0.017(2) -0.037(3) -0.008(2)
C61 0.052(2) 0.062(2) 0.073(2) 0.0240(18) 0.0048(17) 0.0078(17)
C106 0.105(3) 0.086(3) 0.113(3) -0.020(2) 0.073(3) -0.034(2)
N7 0.082(2) 0.108(3) 0.120(3) 0.033(2) 0.062(2) 0.025(2)
C108 0.065(2) 0.0474(19) 0.088(3) 0.0008(17) -0.0003(19) 0.0122(16)
C58 0.067(2) 0.054(2) 0.072(2) -0.0017(16) 0.0137(18) -0.0232(16)
C43 0.085(2) 0.064(2) 0.0365(17) 0.0056(15) 0.0163(16) -0.0253(18)
C89 0.076(2) 0.0365(17) 0.090(3) 0.0109(16) -0.0099(19) 0.0011(16)
C105 0.053(2) 0.080(3) 0.130(3) -0.036(2) 0.042(2) -0.0124(18)
C70 0.075(3) 0.087(3) 0.069(2) -0.007(2) 0.003(2) -0.027(2)
C83 0.106(3) 0.045(2) 0.075(2) 0.0059(17) -0.033(2) -0.0167(19)
C63 0.077(3) 0.056(2) 0.102(3) 0.021(2) 0.016(2) 0.0182(19)
C60 0.111(3) 0.109(3) 0.048(2) -0.006(2) 0.011(2) -0.046(3)
C76 0.104(3) 0.046(2) 0.105(3) -0.0128(19) 0.023(2) -0.015(2)
C75 0.098(3) 0.110(4) 0.112(4) -0.016(3) -0.011(3) -0.045(3)
C84 0.131(4) 0.046(2) 0.078(3) -0.0002(18) -0.034(2) -0.032(2)
C87 0.105(3) 0.0323(17) 0.082(3) -0.0012(16) -0.009(2) -0.0042(18)
C107 0.101(3) 0.067(2) 0.091(3) 0.022(2) -0.004(2) 0.010(2)
C66 0.065(3) 0.101(3) 0.120(4) 0.051(3) 0.000(2) 0.020(2)
C68 0.075(3) 0.115(4) 0.119(4) 0.041(3) -0.026(3) -0.017(3)
C92 0.129(4) 0.0300(18) 0.139(4) 0.001(2) -0.015(3) -0.005(2)
C64 0.091(3) 0.078(3) 0.151(4) 0.048(3) 0.021(3) 0.040(3)
C65 0.076(3) 0.117(4) 0.150(5) 0.070(3) 0.003(3) 0.033(3)
C91 0.185(5) 0.039(2) 0.161(5) 0.006(2) -0.078(4) -0.037(3)
C67 0.062(3) 0.151(5) 0.134(4) 0.056(4) -0.036(3) -0.003(3)
C73 0.140(5) 0.078(3) 0.238(7) 0.067(4) 0.017(4) 0.054(3)
C74 0.106(4) 0.155(5) 0.274(8) 0.094(5) -0.031(4) 0.061(4)

loop_
_atom_type_symbol
_atom_type_description
_atom_type_scat_dispersion_real
_atom_type_scat_dispersion_imag
_atom_type_scat_source
C C 0.0033 0.0016 'International Tables Vol C Tables 4.2.6.8 and 6.1.1.4'
H H 0.0000 0.0000 'International Tables Vol C Tables 4.2.6.8 and 6.1.1.4'
N N 0.0061 0.0033 'International Tables Vol C Tables 4.2.6.8 and 6.1.1.4'
O O 0.0106 0.0060 'International Tables Vol C Tables 4.2.6.8 and 6.1.1.4'
Mn Mn 0.3368 0.7283 'International Tables Vol C Tables 4.2.6.8 and 6.1.1.4'
Co Co 0.3494 0.9721 'International Tables Vol C Tables 4.2.6.8 and 6.1.1.4'

loop_
_geom_angle_atom_site_label_1
_geom_angle_atom_site_label_2
_geom_angle_atom_site_label_3
_geom_angle
_geom_angle_site_symmetry_1
_geom_angle_site_symmetry_3
_geom_angle_publ_flag
C3 Co1 C8 87.62(11) . . ?
C3 Co1 C2 89.03(11) . . ?
C8 Co1 C2 176.60(12) . . ?
C3 Co1 C9 89.86(13) . . ?
C8 Co1 C9 90.25(12) . . ?
C2 Co1 C9 89.20(12) . . ?
C3 Co1 C7 178.90(12) . . ?
C8 Co1 C7 91.29(12) . . ?
C2 Co1 C7 92.06(12) . . ?
C9 Co1 C7 90.01(14) . . ?
C3 Co1 C1 91.42(11) . . ?
C8 Co1 C1 92.29(11) . . ?
C2 Co1 C1 88.33(11) . . ?
C9 Co1 C1 177.20(12) . . ?
C7 Co1 C1 88.76(13) . . ?
C11 Co2 C4 89.12(11) . . ?
C11 Co2 C5 178.81(12) . . ?
C4 Co2 C5 89.71(11) . . ?
C11 Co2 C6 92.31(11) . . ?
C4 Co2 C6 91.80(11) . . ?
C5 Co2 C6 87.95(11) . . ?
C11 Co2 C12 91.17(12) . . ?
C4 Co2 C12 179.09(12) . . ?
C5 Co2 C12 89.99(12) . . ?
C6 Co2 C12 89.05(11) . . ?
C11 Co2 C10 89.37(12) . . ?
C4 Co2 C10 87.75(11) . . ?
C5 Co2 C10 90.37(11) . . ?
C6 Co2 C10 178.26(12) . . ?
C12 Co2 C10 91.39(12) . . ?
N4 Mn1 N1 91.57(9) . . ?
N4 Mn1 N16 100.50(8) . . ?
N1 Mn1 N16 89.84(8) . . ?
N4 Mn1 N14 161.67(8) . . ?
N1 Mn1 N14 92.70(8) . . ?
N16 Mn1 N14 97.33(8) . . ?
N4 Mn1 N13 89.18(8) . . ?
N1 Mn1 N13 105.35(8) . . ?
N16 Mn1 N13 161.84(8) . . ?
N14 Mn1 N13 72.50(7) . . ?
N4 Mn1 N15 96.73(8) . . ?
N1 Mn1 N15 161.02(8) . . ?
N16 Mn1 N15 71.90(7) . . ?
N14 Mn1 N15 84.77(7) . . ?
N13 Mn1 N15 91.86(7) . . ?
N3 Mn3 N6 93.19(8) . . ?
N3 Mn3 N21 100.31(9) . . ?
N6 Mn3 N21 96.53(8) . . ?
N3 Mn3 N24 93.36(9) . . ?
N6 Mn3 N24 102.52(8) . . ?
N21 Mn3 N24 155.85(8) . . ?
N3 Mn3 N23 166.21(9) . . ?
N6 Mn3 N23 88.91(8) . . ?
N21 Mn3 N23 92.98(8) . . ?
N24 Mn3 N23 72.89(8) . . ?
N3 Mn3 N22 96.88(8) . . ?
N6 Mn3 N22 166.14(9) . . ?
N21 Mn3 N22 72.34(8) . . ?
N24 Mn3 N22 86.41(8) . . ?
N23 Mn3 N22 83.58(8) . . ?
N2 Mn2 N5 98.51(9) . . ?
N2 Mn2 N20 91.76(9) . . ?
N5 Mn2 N20 96.79(8) . . ?
N2 Mn2 N17 93.84(8) . . ?
N5 Mn2 N17 90.30(8) . . ?
N20 Mn2 N17 170.22(8) . . ?
N2 Mn2 N19 161.98(10) . . ?
N5 Mn2 N19 91.87(9) . . ?
N20 Mn2 N19 72.32(9) . . ?
N17 Mn2 N19 100.83(9) . . ?
N2 Mn2 N18 92.12(8) . . ?
N5 Mn2 N18 160.49(8) . . ?
N20 Mn2 N18 99.19(8) . . ?
N17 Mn2 N18 72.61(8) . . ?
N19 Mn2 N18 82.45(9) . . ?
C15 N13 C13 116.6(2) . . ?
C15 N13 Mn1 127.46(17) . . ?
C13 N13 Mn1 115.98(16) . . ?
N8 C8 Co1 176.5(3) . . ?
C31 N15 C29 117.1(2) . . ?
C31 N15 Mn1 126.60(17) . . ?
C29 N15 Mn1 116.29(16) . . ?
N5 C5 Co2 178.0(2) . . ?
C40 N16 C30 117.9(2) . . ?
C40 N16 Mn1 125.21(17) . . ?
C30 N16 Mn1 116.88(16) . . ?
C24 N14 C14 116.6(2) . . ?
C24 N14 Mn1 126.69(18) . . ?
C14 N14 Mn1 116.69(16) . . ?
N4 C4 Co2 177.9(2) . . ?
C47 N17 C45 117.9(2) . . ?
C47 N17 Mn2 125.85(17) . . ?
C45 N17 Mn2 116.24(18) . . ?
C104 N24 C94 117.4(2) . . ?
C104 N24 Mn3 125.42(19) . . ?
C94 N24 Mn3 117.19(18) . . ?
N6 C6 Co2 174.8(3) . . ?
C79 N21 C77 117.1(2) . . ?
C79 N21 Mn3 125.79(18) . . ?
C77 N21 Mn3 116.79(17) . . ?
C1 N1 Mn1 165.4(2) . . ?
C4 N4 Mn1 161.1(2) . . ?
N13 C15 C16 125.0(2) . . ?
C6 N6 Mn3 156.9(2) . . ?
N2 C2 Co1 175.8(2) . . ?
C14 C21 C22 118.7(2) . . ?
C14 C21 C20 118.0(2) . . ?
C22 C21 C20 123.3(2) . . ?
N15 C29 C34 122.3(2) . . ?
N15 C29 C30 117.0(2) . . ?
C34 C29 C30 120.7(2) . . ?
C95 N23 C93 117.9(2) . . ?
C95 N23 Mn3 126.6(2) . . ?
C93 N23 Mn3 115.36(18) . . ?
C88 N22 C78 118.3(2) . . ?
C88 N22 Mn3 125.8(2) . . ?
C78 N22 Mn3 115.04(16) . . ?
N1 C1 Co1 175.9(2) . . ?
C13 C18 C17 119.0(2) . . ?
C13 C18 C19 118.0(2) . . ?
C17 C18 C19 123.0(2) . . ?
N13 C13 C18 122.6(2) . . ?
N13 C13 C14 117.7(2) . . ?
C18 C13 C14 119.7(2) . . ?
N14 C14 C21 122.8(2) . . ?
N14 C14 C13 117.1(2) . . ?
C21 C14 C13 120.1(2) . . ?
N15 C31 C32 125.4(2) . . ?
C33 C34 C29 118.8(2) . . ?
C33 C34 C35 123.9(2) . . ?
C29 C34 C35 117.3(2) . . ?
N18 C46 C53 121.7(3) . . ?
N18 C46 C45 117.7(2) . . ?
C53 C46 C45 120.7(3) . . ?
N11 C11 Co2 178.7(3) . . ?
C32 C33 C34 118.6(2) . . ?
C32 C33 C42 119.4(2) . . ?
C34 C33 C42 122.0(2) . . ?
N17 C45 C50 121.3(3) . . ?
N17 C45 C46 117.5(2) . . ?
C50 C45 C46 121.2(2) . . ?
C5 N5 Mn2 160.4(2) . . ?
C33 C32 C31 117.8(2) . . ?
C33 C32 C41 122.6(3) . . ?
C31 C32 C41 119.6(2) . . ?
N3 C3 Co1 178.7(3) . . ?
C17 C16 C15 118.4(2) . . ?
C17 C16 C25 122.9(2) . . ?
C15 C16 C25 118.6(2) . . ?
C16 C17 C18 118.4(2) . . ?
C16 C17 C26 121.9(3) . . ?
C18 C17 C26 119.7(3) . . ?
N23 C93 C98 122.9(3) . . ?
N23 C93 C94 117.7(2) . . ?
C98 C93 C94 119.5(3) . . ?
N12 C12 Co2 178.9(3) . . ?
N16 C40 C39 124.2(2) . . ?
C45 C50 C49 119.0(2) . . ?
C45 C50 C51 116.3(3) . . ?
C49 C50 C51 124.8(3) . . ?
C72 N20 C62 117.1(3) . . ?
C72 N20 Mn2 125.9(2) . . ?
C62 N20 Mn2 116.9(2) . . ?
C3 N3 Mn3 165.6(2) . . ?
N10 C10 Co2 178.3(3) . . ?
C102 C103 C104 117.6(3) . . ?
C102 C103 C108 123.8(3) . . ?
C104 C103 C108 118.6(3) . . ?
C2 N2 Mn2 159.8(2) . . ?
N24 C94 C101 122.3(3) . . ?
N24 C94 C93 116.7(2) . . ?
C101 C94 C93 120.9(3) . . ?
C56 N18 C46 117.4(2) . . ?
C56 N18 Mn2 126.58(19) . . ?
C46 N18 Mn2 115.92(17) . . ?
N16 C30 C37 122.2(2) . . ?
N16 C30 C29 117.8(2) . . ?
C37 C30 C29 120.0(2) . . ?
C39 C38 C37 118.9(2) . . ?
C39 C38 C43 120.2(2) . . ?
C37 C38 C43 121.0(2) . . ?
C38 C37 C30 118.4(2) . . ?
C38 C37 C36 124.2(2) . . ?
C30 C37 C36 117.4(2) . . ?
N24 C104 C103 125.2(3) . . ?
N14 C24 C23 125.5(3) . . ?
N7 C7 Co1 177.4(3) . . ?
C46 C53 C54 119.8(3) . . ?
C46 C53 C52 117.1(3) . . ?
C54 C53 C52 123.1(3) . . ?
N21 C79 C80 125.2(3) . . ?
C19 C20 C21 122.1(3) . . ?
N9 C9 Co1 179.0(3) . . ?
C94 C101 C100 117.7(3) . . ?
C94 C101 C102 118.4(3) . . ?
C100 C101 C102 123.9(3) . . ?
C22 C23 C24 117.9(3) . . ?
C22 C23 C28 123.7(3) . . ?
C24 C23 C28 118.4(3) . . ?
C49 C48 C47 117.5(3) . . ?
C49 C48 C57 124.5(3) . . ?
C47 C48 C57 117.9(3) . . ?
N21 C77 C82 122.4(3) . . ?
N21 C77 C78 117.0(3) . . ?
C82 C77 C78 120.6(3) . . ?
C36 C35 C34 122.0(3) . . ?
C23 C22 C21 118.4(2) . . ?
C23 C22 C27 121.8(3) . . ?
C21 C22 C27 119.8(3) . . ?
C20 C19 C18 122.1(3) . . ?
C97 C96 C95 118.4(3) . . ?
C97 C96 C105 123.8(3) . . ?
C95 C96 C105 117.8(4) . . ?
C35 C36 C37 122.6(2) . . ?
N17 C47 C48 124.8(3) . . ?
N22 C78 C85 122.0(3) . . ?
N22 C78 C77 117.6(2) . . ?
C85 C78 C77 120.5(3) . . ?
C97 C98 C93 117.8(3) . . ?
C97 C98 C99 124.6(3) . . ?
C93 C98 C99 117.6(3) . . ?
N20 C72 C71 125.2(3) . . ?
N20 C62 C69 122.8(3) . . ?
N20 C62 C61 116.9(3) . . ?
C69 C62 C61 120.3(3) . . ?
C38 C39 C40 118.4(2) . . ?
C38 C39 C44 123.4(2) . . ?
C40 C39 C44 118.2(2) . . ?
C52 C51 C50 122.3(3) . . ?
C48 C49 C50 119.4(3) . . ?
C48 C49 C58 119.6(3) . . ?
C50 C49 C58 121.0(3) . . ?
C99 C100 C101 122.7(3) . . ?
C80 C81 C82 117.5(3) . . ?
C80 C81 C90 121.4(3) . . ?
C82 C81 C90 121.0(3) . . ?
C63 N19 C61 117.9(3) . . ?
C63 N19 Mn2 125.8(2) . . ?
C61 N19 Mn2 116.2(2) . . ?
C87 C86 C85 118.7(3) . . ?
C87 C86 C91 119.5(3) . . ?
C85 C86 C91 121.8(4) . . ?
C96 C97 C98 119.5(3) . . ?
C96 C97 C106 120.0(3) . . ?
C98 C97 C106 120.5(4) . . ?
N23 C95 C96 123.4(3) . . ?
C103 C102 C101 119.0(3) . . ?
C103 C102 C107 120.1(3) . . ?
C101 C102 C107 120.9(3) . . ?
N22 C88 C87 123.6(3) . . ?
N18 C56 C55 125.5(3) . . ?
C100 C99 C98 121.6(3) . . ?
C55 C54 C53 118.0(3) . . ?
C55 C54 C59 121.2(3) . . ?
C53 C54 C59 120.8(3) . . ?
C70 C71 C72 117.6(3) . . ?
C70 C71 C76 123.7(3) . . ?
C72 C71 C76 118.8(3) . . ?
C77 C82 C81 119.3(3) . . ?
C77 C82 C83 117.6(3) . . ?
C81 C82 C83 123.2(3) . . ?
C81 C80 C79 118.4(3) . . ?
C81 C80 C89 122.5(3) . . ?
C79 C80 C89 119.0(3) . . ?
C62 C69 C70 118.3(3) . . ?
C62 C69 C68 118.3(4) . . ?
C70 C69 C68 123.4(4) . . ?
C86 C85 C78 119.0(3) . . ?
C86 C85 C84 123.6(3) . . ?
C78 C85 C84 117.4(3) . . ?
C51 C52 C53 122.5(3) . . ?
C54 C55 C56 117.7(3) . . ?
C54 C55 C60 123.1(3) . . ?
C56 C55 C60 119.3(3) . . ?
N19 C61 C66 122.6(3) . . ?
N19 C61 C62 117.7(3) . . ?
C66 C61 C62 119.7(4) . . ?
C71 C70 C69 118.9(3) . . ?
C71 C70 C75 119.0(4) . . ?
C69 C70 C75 122.0(4) . . ?
C84 C83 C82 121.6(3) . . ?
N19 C63 C64 124.3(4) . . ?
C83 C84 C85 122.3(3) . . ?
C86 C87 C88 118.3(3) . . ?
C86 C87 C92 123.6(3) . . ?
C88 C87 C92 118.1(3) . . ?
C61 C66 C65 116.9(4) . . ?
C61 C66 C67 117.0(4) . . ?
C65 C66 C67 126.1(4) . . ?
C67 C68 C69 121.6(4) . . ?
C65 C64 C63 118.3(4) . . ?
C65 C64 C73 123.4(4) . . ?
C63 C64 C73 118.3(5) . . ?
C64 C65 C66 119.9(4) . . ?
C64 C65 C74 120.2(5) . . ?
C66 C65 C74 119.9(5) . . ?
C68 C67 C66 123.1(4) . . ?

loop_
_geom_bond_atom_site_label_1
_geom_bond_atom_site_label_2
_geom_bond_distance
_geom_bond_site_symmetry_2
_geom_bond_publ_flag
Co1 C3 1.883(3) . ?
Co1 C8 1.894(3) . ?
Co1 C2 1.895(3) . ?
Co1 C9 1.897(3) . ?
Co1 C7 1.899(3) . ?
Co1 C1 1.900(3) . ?
Co2 C11 1.884(3) . ?
Co2 C4 1.885(3) . ?
Co2 C5 1.896(3) . ?
Co2 C6 1.897(3) . ?
Co2 C12 1.898(3) . ?
Co2 C10 1.901(3) . ?
Mn1 N4 2.154(2) . ?
Mn1 N1 2.179(2) . ?
Mn1 N16 2.269(2) . ?
Mn1 N14 2.277(2) . ?
Mn1 N13 2.286(2) . ?
Mn1 N15 2.306(2) . ?
Mn3 N3 2.146(2) . ?
Mn3 N6 2.183(2) . ?
Mn3 N21 2.248(2) . ?
Mn3 N24 2.251(2) . ?
Mn3 N23 2.274(2) . ?
Mn3 N22 2.296(2) . ?
Mn2 N2 2.154(2) . ?
Mn2 N5 2.161(2) . ?
Mn2 N20 2.255(2) . ?
Mn2 N17 2.266(2) . ?
Mn2 N19 2.276(3) . ?
Mn2 N18 2.284(2) . ?
N13 C15 1.331(3) . ?
N13 C13 1.357(3) . ?
C8 N8 1.156(3) . ?
N15 C31 1.315(3) . ?
N15 C29 1.350(3) . ?
C5 N5 1.142(3) . ?
N16 C40 1.324(3) . ?
N16 C30 1.356(3) . ?
N14 C24 1.331(3) . ?
N14 C14 1.356(3) . ?
C4 N4 1.146(3) . ?
N17 C47 1.322(3) . ?
N17 C45 1.364(3) . ?
N24 C104 1.341(3) . ?
N24 C94 1.343(3) . ?
C6 N6 1.143(3) . ?
N21 C79 1.322(3) . ?
N21 C77 1.360(3) . ?
N1 C1 1.148(3) . ?
C15 C16 1.410(3) . ?
C2 N2 1.145(3) . ?
C21 C14 1.410(4) . ?
C21 C22 1.420(4) . ?
C21 C20 1.428(4) . ?
C29 C34 1.411(3) . ?
C29 C30 1.440(3) . ?
N23 C95 1.331(3) . ?
N23 C93 1.354(3) . ?
N22 C88 1.331(3) . ?
N22 C78 1.353(4) . ?
C18 C13 1.409(3) . ?
C18 C17 1.414(4) . ?
C18 C19 1.435(4) . ?
C13 C14 1.449(3) . ?
C31 C32 1.407(4) . ?
C34 C33 1.409(4) . ?
C34 C35 1.429(4) . ?
C46 N18 1.353(3) . ?
C46 C53 1.395(4) . ?
C46 C45 1.435(4) . ?
C11 N11 1.157(3) . ?
C33 C32 1.373(4) . ?
C33 C42 1.520(4) . ?
C45 C50 1.407(4) . ?
C32 C41 1.504(4) . ?
C3 N3 1.144(3) . ?
C16 C17 1.368(4) . ?
C16 C25 1.517(4) . ?
C17 C26 1.502(4) . ?
C93 C98 1.411(4) . ?
C93 C94 1.455(4) . ?
C12 N12 1.152(3) . ?
C40 C39 1.403(3) . ?
C50 C49 1.413(4) . ?
C50 C51 1.440(4) . ?
N20 C72 1.321(3) . ?
N20 C62 1.355(4) . ?
C10 N10 1.141(3) . ?
C103 C102 1.369(4) . ?
C103 C104 1.396(4) . ?
C103 C108 1.505(4) . ?
C94 C101 1.402(4) . ?
N18 C56 1.313(3) . ?
C30 C37 1.412(3) . ?
C38 C39 1.379(4) . ?
C38 C37 1.411(4) . ?
C38 C43 1.507(3) . ?
C37 C36 1.427(4) . ?
C24 C23 1.405(4) . ?
C7 N7 1.145(4) . ?
C53 C54 1.409(4) . ?
C53 C52 1.432(4) . ?
C79 C80 1.393(4) . ?
C20 C19 1.332(4) . ?
C9 N9 1.141(4) . ?
C101 C100 1.409(4) . ?
C101 C102 1.431(4) . ?
C23 C22 1.383(4) . ?
C23 C28 1.501(4) . ?
C48 C49 1.366(4) . ?
C48 C47 1.413(4) . ?
C48 C57 1.510(4) . ?
C77 C82 1.395(4) . ?
C77 C78 1.438(4) . ?
C35 C36 1.340(4) . ?
C22 C27 1.504(4) . ?
C96 C97 1.381(5) . ?
C96 C95 1.411(4) . ?
C96 C105 1.502(4) . ?
C78 C85 1.411(4) . ?
C98 C97 1.403(4) . ?
C98 C99 1.442(5) . ?
C72 C71 1.406(4) . ?
C62 C69 1.402(4) . ?
C62 C61 1.437(4) . ?
C39 C44 1.521(4) . ?
C51 C52 1.336(4) . ?
C49 C58 1.526(4) . ?
C100 C99 1.353(5) . ?
C81 C80 1.388(4) . ?
C81 C82 1.422(4) . ?
C81 C90 1.520(4) . ?
N19 C63 1.331(4) . ?
N19 C61 1.341(4) . ?
C86 C87 1.384(5) . ?
C86 C85 1.408(4) . ?
C86 C91 1.498(5) . ?
C97 C106 1.516(4) . ?
C102 C107 1.525(4) . ?
C88 C87 1.415(4) . ?
C56 C55 1.398(4) . ?
C54 C55 1.381(4) . ?
C54 C59 1.505(4) . ?
C71 C70 1.380(5) . ?
C71 C76 1.503(4) . ?
C82 C83 1.434(4) . ?
C80 C89 1.514(4) . ?
C69 C70 1.416(5) . ?
C69 C68 1.435(5) . ?
C85 C84 1.415(5) . ?
C55 C60 1.508(4) . ?
C61 C66 1.423(5) . ?
C70 C75 1.538(5) . ?
C83 C84 1.356(5) . ?
C63 C64 1.403(5) . ?
C87 C92 1.516(4) . ?
C66 C65 1.429(6) . ?
C66 C67 1.440(6) . ?
C68 C67 1.313(6) . ?
C64 C65 1.354(6) . ?
C64 C73 1.508(6) . ?
C65 C74 1.551(6) . ?

loop_
_platon_squeeze_void_nr
_platon_squeeze_void_average_x
_platon_squeeze_void_average_y
_platon_squeeze_void_average_z
_platon_squeeze_void_volume
_platon_squeeze_void_count_electrons
1 0.500 0.212 0.205 3676.4 1168.3
